data_1512131
loop_
_publ_author_name
'Liu, Xiaogang'
'Cole, Jacqueline M.'
'Waddell, Paul G.'
'Lin, Tze-Chia'
'McKechnie, Scott'

_publ_section_title
;
 Molecular Origins of Optoelectronic Properties in Coumarins 343, 314T,
 445, and 522B
;
_journal_issue 27
_journal_name_full 'The Journal of Physical Chemistry C'
_journal_page_first 14130
_journal_paper_doi 10.1021/jp400614e
_journal_volume 117
_journal_year 2013
_chemical_formula_moiety 'C22 H27 N O4'
_chemical_formula_sum 'C22 H27 N O4'
_chemical_formula_weight 369.45
_chemical_name_common 'Coumarin 314T, Coumarin 504T'
_chemical_name_systematic
; 
ethyl 1,1,7,7-tetramethyl-11-oxo-2,3,5,6,7,11-hexahydro-1H-pyrano[2,3-f]pyrido[3,2,1-ij]quinoline-10-carboxylate
;
_space_group_IT_number 15
_symmetry_cell_setting monoclinic
_symmetry_space_group_name_Hall '-C 2yc'
_symmetry_space_group_name_H-M 'C 1 2/c 1'
_atom_sites_solution_hydrogens geom
_atom_sites_solution_primary direct
_atom_sites_solution_secondary difmap
_audit_creation_method SHELXL-97
_cell_angle_alpha 90.00
_cell_angle_beta 126.342(4)
_cell_angle_gamma 90.00
_cell_formula_units_Z 8
_cell_length_a 25.115(8)
_cell_length_b 11.990(3)
_cell_length_c 15.721(5)
_cell_measurement_reflns_used 4761
_cell_measurement_temperature 120(2)
_cell_measurement_theta_max 33.0
_cell_measurement_theta_min 2.6
_cell_volume 3813(2)
_computing_cell_refinement
; 
Rigaku CrystalClear-SM Expert 2.0 r4 
;
_computing_data_collection
; 
Rigaku CrystalClear-SM Expert 2.0 r4 
;
_computing_data_reduction
; 
Rigaku CrystalClear-SM Expert 2.0 r4 
;
_computing_structure_refinement 'SHELXL-97 (Sheldrick, 1997)'
_computing_structure_solution 'SHELXS-97 (Sheldrick, 1990)'
_diffrn_ambient_temperature 120(2)
_diffrn_detector_area_resol_mean 28.5714
_diffrn_measured_fraction_theta_full 0.990
_diffrn_measured_fraction_theta_max 0.990
_diffrn_measurement_device_type
; 
Rigaku CrystalClear-SM Expert 2.0 r4 
;
_diffrn_measurement_method 'profile data from \w-scans'
_diffrn_radiation_monochromator graphite
_diffrn_radiation_source 'fine-focus sealed tube'
_diffrn_radiation_type MoK\a
_diffrn_radiation_wavelength 0.71073
_diffrn_reflns_av_R_equivalents 0.0348
_diffrn_reflns_av_sigmaI/netI 0.0416
_diffrn_reflns_limit_h_max 32
_diffrn_reflns_limit_h_min -35
_diffrn_reflns_limit_k_max 17
_diffrn_reflns_limit_k_min -16
_diffrn_reflns_limit_l_max 20
_diffrn_reflns_limit_l_min -22
_diffrn_reflns_number 15132
_diffrn_reflns_theta_full 30.51
_diffrn_reflns_theta_max 30.51
_diffrn_reflns_theta_min 2.14
_exptl_absorpt_coefficient_mu 0.088
_exptl_absorpt_correction_T_max 0.984
_exptl_absorpt_correction_T_min 0.962
_exptl_absorpt_correction_type multi-scan
_exptl_absorpt_process_details
; 
 Scaled and merged with Sortav 
 R.H. Blessing, (1987) Cryst. Rev. 1, 3-58 
 R.H. Blessing, (1989) J. Appl. Cryst. 22, 396-397 
;
_exptl_crystal_colour Yellow
_exptl_crystal_density_diffrn 1.287
_exptl_crystal_density_method 'not measured'
_exptl_crystal_description Block
_exptl_crystal_F_000 1584
_exptl_crystal_size_max 0.59
_exptl_crystal_size_mid 0.37
_exptl_crystal_size_min 0.18
_refine_diff_density_max 0.404
_refine_diff_density_min -0.241
_refine_diff_density_rms 0.053
_refine_ls_extinction_method none
_refine_ls_goodness_of_fit_ref 1.102
_refine_ls_hydrogen_treatment constr
_refine_ls_matrix_type full
_refine_ls_number_parameters 249
_refine_ls_number_reflns 5762
_refine_ls_number_restraints 0
_refine_ls_restrained_S_all 1.102
_refine_ls_R_factor_all 0.0557
_refine_ls_R_factor_gt 0.0517
_refine_ls_shift/su_max 0.001
_refine_ls_shift/su_mean 0.000
_refine_ls_structure_factor_coef Fsqd
_refine_ls_weighting_details 'calc w=1/[\s^2^(Fo^2^)+(0.0599P)^2^+2.1246P] where P=(Fo^2^+2Fc^2^)/3'
_refine_ls_weighting_scheme calc
_refine_ls_wR_factor_gt 0.1300
_refine_ls_wR_factor_ref 0.1333
_reflns_number_gt 5382
_reflns_number_total 5762
_reflns_threshold_expression >2sigma(I)
_cod_data_source_file jp400614e_si_002.cif
_cod_data_source_block coumarin314t_120k
_cod_original_sg_symbol_H-M 'C 2/c'
_cod_database_code 1512131

loop_
_symmetry_equiv_pos_as_xyz
'x, y, z'
'-x, y, -z+1/2'
'x+1/2, y+1/2, z'
'-x+1/2, y+1/2, -z+1/2'
'-x, -y, -z'
'x, -y, z-1/2'
'-x+1/2, -y+1/2, -z'
'x+1/2, -y+1/2, z-1/2'

loop_
_atom_site_label
_atom_site_type_symbol
_atom_site_fract_x
_atom_site_fract_y
_atom_site_fract_z
_atom_site_U_iso_or_equiv
_atom_site_adp_type
_atom_site_occupancy
_atom_site_symmetry_multiplicity
_atom_site_calc_flag
_atom_site_refinement_flags
C1 C 1.09646(5) 0.24801(9) 0.41527(9) 0.0208(2) Uani 1 1 d .
C2 C 1.11690(5) 0.45905(9) 0.45544(8) 0.0194(2) Uani 1 1 d .
C3 C 1.07315(5) 0.36305(8) 0.41110(8) 0.0187(2) Uani 1 1 d .
C4 C 1.00696(5) 0.37721(8) 0.36406(8) 0.01892(19) Uani 1 1 d .
H4 H 0.9790 0.3136 0.3363 0.023 Uiso 1 1 calc R
C5 C 0.91051(5) 0.49961(8) 0.30307(8) 0.01853(19) Uani 1 1 d .
H5 H 0.8811 0.4381 0.2706 0.022 Uiso 1 1 calc R
C6 C 0.88523(5) 0.60296(8) 0.29797(8) 0.01718(19) Uani 1 1 d .
C7 C 0.93021(5) 0.69570(8) 0.34868(8) 0.01602(18) Uani 1 1 d .
C8 C 0.99906(5) 0.68301(8) 0.39496(8) 0.01602(18) Uani 1 1 d .
C9 C 1.02088(5) 0.57511(8) 0.39900(8) 0.01696(19) Uani 1 1 d .
C10 C 0.97879(5) 0.48205(8) 0.35518(8) 0.01792(19) Uani 1 1 d .
C11 C 0.83817(5) 0.81556(9) 0.31534(9) 0.0216(2) Uani 1 1 d .
H11A H 0.8140 0.8584 0.2485 0.026 Uiso 1 1 calc R
H11B H 0.8393 0.8613 0.3688 0.026 Uiso 1 1 calc R
C12 C 0.94932(5) 0.89281(8) 0.40205(9) 0.0216(2) Uani 1 1 d .
H12A H 0.9679 0.8927 0.4779 0.026 Uiso 1 1 calc R
H12B H 0.9235 0.9623 0.3702 0.026 Uiso 1 1 calc R
C13 C 0.81101(5) 0.62245(9) 0.23657(8) 0.0192(2) Uani 1 1 d .
C14 C 0.80084(5) 0.70870(9) 0.29804(9) 0.0208(2) Uani 1 1 d .
H14A H 0.7531 0.7255 0.2584 0.025 Uiso 1 1 calc R
H14B H 0.8162 0.6770 0.3673 0.025 Uiso 1 1 calc R
C15 C 1.00487(5) 0.88986(8) 0.39052(9) 0.0197(2) Uani 1 1 d .
H15A H 1.0338 0.9555 0.4266 0.024 Uiso 1 1 calc R
H15B H 0.9861 0.8947 0.3147 0.024 Uiso 1 1 calc R
C16 C 1.04637(5) 0.78292(8) 0.43734(8) 0.01694(19) Uani 1 1 d .
C17 C 0.78357(6) 0.66657(11) 0.12577(9) 0.0264(2) Uani 1 1 d .
H17A H 0.8076 0.7342 0.1322 0.040 Uiso 1 1 calc R
H17B H 0.7365 0.6840 0.0878 0.040 Uiso 1 1 calc R
H17C H 0.7891 0.6096 0.0868 0.040 Uiso 1 1 calc R
C18 C 0.77363(5) 0.51638(10) 0.22605(10) 0.0269(2) Uani 1 1 d .
H18A H 0.7764 0.4621 0.1822 0.040 Uiso 1 1 calc R
H18B H 0.7272 0.5346 0.1930 0.040 Uiso 1 1 calc R
H18C H 0.7934 0.4845 0.2962 0.040 Uiso 1 1 calc R
C19 C 1.08876(6) 0.78675(9) 0.55865(8) 0.0235(2) Uani 1 1 d .
H19A H 1.0600 0.7957 0.5811 0.035 Uiso 1 1 calc R
H19B H 1.1194 0.8498 0.5845 0.035 Uiso 1 1 calc R
H19C H 1.1139 0.7172 0.5877 0.035 Uiso 1 1 calc R
C20 C 1.09258(5) 0.78108(9) 0.40278(9) 0.0212(2) Uani 1 1 d .
H20A H 1.1105 0.8560 0.4101 0.032 Uiso 1 1 calc R
H20B H 1.0676 0.7573 0.3289 0.032 Uiso 1 1 calc R
H20C H 1.1290 0.7288 0.4474 0.032 Uiso 1 1 calc R
C21 C 1.18256(6) 0.13291(10) 0.44325(10) 0.0286(2) Uani 1 1 d .
H21A H 1.1699 0.0808 0.4772 0.034 Uiso 1 1 calc R
H21B H 1.2314 0.1357 0.4871 0.034 Uiso 1 1 calc R
C22 C 1.15618(8) 0.09056(14) 0.33489(12) 0.0428(3) Uani 1 1 d .
H22A H 1.1082 0.0804 0.2938 0.064 Uiso 1 1 calc R
H22B H 1.1771 0.0190 0.3410 0.064 Uiso 1 1 calc R
H22C H 1.1660 0.1447 0.2992 0.064 Uiso 1 1 calc R
N1 N 0.90597(4) 0.79671(7) 0.35042(7) 0.01933(18) Uani 1 1 d .
O1 O 1.08745(4) 0.56015(6) 0.44961(6) 0.01975(16) Uani 1 1 d .
O2 O 1.17605(4) 0.46314(7) 0.49993(7) 0.02671(19) Uani 1 1 d .
O3 O 1.15702(4) 0.24370(7) 0.43837(7) 0.02695(19) Uani 1 1 d .
O4 O 1.06318(5) 0.16625(7) 0.39875(8) 0.0297(2) Uani 1 1 d .

loop_
_atom_site_aniso_label
_atom_site_aniso_U_11
_atom_site_aniso_U_22
_atom_site_aniso_U_33
_atom_site_aniso_U_23
_atom_site_aniso_U_13
_atom_site_aniso_U_12
C1 0.0221(5) 0.0202(5) 0.0201(5) 0.0022(4) 0.0126(4) 0.0051(4)
C2 0.0175(4) 0.0178(4) 0.0220(5) 0.0032(4) 0.0112(4) 0.0040(3)
C3 0.0193(5) 0.0166(4) 0.0200(5) 0.0014(3) 0.0116(4) 0.0020(3)
C4 0.0192(5) 0.0166(4) 0.0203(4) 0.0000(3) 0.0114(4) 0.0000(3)
C5 0.0150(4) 0.0165(4) 0.0214(5) -0.0009(3) 0.0094(4) -0.0015(3)
C6 0.0131(4) 0.0190(4) 0.0177(4) -0.0001(3) 0.0082(4) -0.0006(3)
C7 0.0155(4) 0.0155(4) 0.0163(4) 0.0005(3) 0.0090(4) 0.0009(3)
C8 0.0142(4) 0.0163(4) 0.0158(4) -0.0006(3) 0.0080(3) -0.0006(3)
C9 0.0135(4) 0.0183(4) 0.0174(4) 0.0008(3) 0.0082(4) 0.0008(3)
C10 0.0160(4) 0.0161(4) 0.0199(4) -0.0002(3) 0.0096(4) 0.0001(3)
C11 0.0183(5) 0.0200(5) 0.0277(5) 0.0011(4) 0.0142(4) 0.0039(4)
C12 0.0217(5) 0.0162(4) 0.0271(5) -0.0042(4) 0.0146(4) -0.0011(4)
C13 0.0130(4) 0.0218(5) 0.0208(5) 0.0000(4) 0.0090(4) 0.0000(3)
C14 0.0168(4) 0.0227(5) 0.0243(5) 0.0026(4) 0.0130(4) 0.0027(4)
C15 0.0205(5) 0.0157(4) 0.0226(5) -0.0017(3) 0.0126(4) -0.0011(3)
C16 0.0155(4) 0.0160(4) 0.0176(4) -0.0019(3) 0.0089(4) -0.0023(3)
C17 0.0174(5) 0.0374(6) 0.0200(5) 0.0023(4) 0.0087(4) 0.0037(4)
C18 0.0160(5) 0.0255(5) 0.0359(6) -0.0031(4) 0.0136(4) -0.0044(4)
C19 0.0223(5) 0.0252(5) 0.0180(5) -0.0030(4) 0.0092(4) -0.0045(4)
C20 0.0189(5) 0.0204(5) 0.0253(5) -0.0002(4) 0.0137(4) -0.0016(4)
C21 0.0273(6) 0.0246(5) 0.0309(6) -0.0005(4) 0.0156(5) 0.0103(4)
C22 0.0447(8) 0.0485(8) 0.0373(7) -0.0085(6) 0.0254(7) 0.0101(7)
N1 0.0161(4) 0.0162(4) 0.0251(4) -0.0013(3) 0.0119(3) 0.0012(3)
O1 0.0130(3) 0.0166(3) 0.0252(4) 0.0000(3) 0.0089(3) 0.0015(2)
O2 0.0159(4) 0.0239(4) 0.0359(5) 0.0025(3) 0.0129(3) 0.0026(3)
O3 0.0218(4) 0.0215(4) 0.0355(5) -0.0019(3) 0.0159(4) 0.0056(3)
O4 0.0337(5) 0.0180(4) 0.0440(5) 0.0017(3) 0.0266(4) 0.0025(3)

loop_
_atom_type_symbol
_atom_type_description
_atom_type_scat_dispersion_real
_atom_type_scat_dispersion_imag
_atom_type_scat_source
C C 0.0033 0.0016 'International Tables Vol C Tables 4.2.6.8 and 6.1.1.4'
H H 0.0000 0.0000 'International Tables Vol C Tables 4.2.6.8 and 6.1.1.4'
N N 0.0061 0.0033 'International Tables Vol C Tables 4.2.6.8 and 6.1.1.4'
O O 0.0106 0.0060 'International Tables Vol C Tables 4.2.6.8 and 6.1.1.4'

loop_
_geom_angle_atom_site_label_1
_geom_angle_atom_site_label_2
_geom_angle_atom_site_label_3
_geom_angle
O4 C1 O3 123.71(10)
O4 C1 C3 122.55(10)
O3 C1 C3 113.75(9)
O2 C2 O1 115.09(9)
O2 C2 C3 129.00(10)
O1 C2 C3 115.86(9)
C4 C3 C2 119.41(9)
C4 C3 C1 117.32(9)
C2 C3 C1 123.27(9)
C3 C4 C10 122.75(10)
C3 C4 H4 118.6
C10 C4 H4 118.6
C6 C5 C10 121.96(9)
C6 C5 H5 119.0
C10 C5 H5 119.0
C5 C6 C7 118.68(9)
C5 C6 C13 121.62(9)
C7 C6 C13 119.64(9)
N1 C7 C8 120.22(9)
N1 C7 C6 118.90(9)
C8 C7 C6 120.88(9)
C9 C8 C7 116.50(9)
C9 C8 C16 121.57(9)
C7 C8 C16 121.94(9)
O1 C9 C8 117.35(9)
O1 C9 C10 118.98(9)
C8 C9 C10 123.66(9)
C9 C10 C4 118.19(9)
C9 C10 C5 117.94(9)
C4 C10 C5 123.86(9)
N1 C11 C14 113.29(8)
N1 C11 H11A 108.9
C14 C11 H11A 108.9
N1 C11 H11B 108.9
C14 C11 H11B 108.9
H11A C11 H11B 107.7
N1 C12 C15 110.67(9)
N1 C12 H12A 109.5
C15 C12 H12A 109.5
N1 C12 H12B 109.5
C15 C12 H12B 109.5
H12A C12 H12B 108.1
C6 C13 C18 112.48(9)
C6 C13 C14 107.53(8)
C18 C13 C14 107.90(9)
C6 C13 C17 109.18(8)
C18 C13 C17 109.21(9)
C14 C13 C17 110.53(9)
C11 C14 C13 111.50(9)
C11 C14 H14A 109.3
C13 C14 H14A 109.3
C11 C14 H14B 109.3
C13 C14 H14B 109.3
H14A C14 H14B 108.0
C12 C15 C16 111.99(9)
C12 C15 H15A 109.2
C16 C15 H15A 109.2
C12 C15 H15B 109.2
C16 C15 H15B 109.2
H15A C15 H15B 107.9
C8 C16 C15 108.22(8)
C8 C16 C19 110.53(8)
C15 C16 C19 110.09(8)
C8 C16 C20 112.70(8)
C15 C16 C20 106.31(8)
C19 C16 C20 108.90(9)
C13 C17 H17A 109.5
C13 C17 H17B 109.5
H17A C17 H17B 109.5
C13 C17 H17C 109.5
H17A C17 H17C 109.5
H17B C17 H17C 109.5
C13 C18 H18A 109.5
C13 C18 H18B 109.5
H18A C18 H18B 109.5
C13 C18 H18C 109.5
H18A C18 H18C 109.5
H18B C18 H18C 109.5
C16 C19 H19A 109.5
C16 C19 H19B 109.5
H19A C19 H19B 109.5
C16 C19 H19C 109.5
H19A C19 H19C 109.5
H19B C19 H19C 109.5
C16 C20 H20A 109.5
C16 C20 H20B 109.5
H20A C20 H20B 109.5
C16 C20 H20C 109.5
H20A C20 H20C 109.5
H20B C20 H20C 109.5
O3 C21 C22 111.32(11)
O3 C21 H21A 109.4
C22 C21 H21A 109.4
O3 C21 H21B 109.4
C22 C21 H21B 109.4
H21A C21 H21B 108.0
C21 C22 H22A 109.5
C21 C22 H22B 109.5
H22A C22 H22B 109.5
C21 C22 H22C 109.5
H22A C22 H22C 109.5
H22B C22 H22C 109.5
C7 N1 C12 121.23(9)
C7 N1 C11 124.29(9)
C12 N1 C11 113.96(8)
C9 O1 C2 124.63(8)
C1 O3 C21 116.30(9)

loop_
_geom_bond_atom_site_label_1
_geom_bond_atom_site_label_2
_geom_bond_distance
C1 O4 1.2123(14)
C1 O3 1.3391(14)
C1 C3 1.4847(14)
C2 O2 1.2112(13)
C2 O1 1.3945(12)
C2 C3 1.4527(15)
C3 C4 1.3718(15)
C4 C10 1.4082(14)
C4 H4 0.9500
C5 C6 1.3727(14)
C5 C10 1.4111(14)
C5 H5 0.9500
C6 C7 1.4424(14)
C6 C13 1.5259(15)
C7 N1 1.3631(13)
C7 C8 1.4322(14)
C8 C9 1.3917(14)
C8 C16 1.5337(14)
C9 O1 1.3724(13)
C9 C10 1.4051(14)
C11 N1 1.4633(14)
C11 C14 1.5140(15)
C11 H11A 0.9900
C11 H11B 0.9900
C12 N1 1.4575(14)
C12 C15 1.5101(16)
C12 H12A 0.9900
C12 H12B 0.9900
C13 C18 1.5303(15)
C13 C14 1.5366(15)
C13 C17 1.5381(16)
C14 H14A 0.9900
C14 H14B 0.9900
C15 C16 1.5371(14)
C15 H15A 0.9900
C15 H15B 0.9900
C16 C19 1.5383(15)
C16 C20 1.5458(15)
C17 H17A 0.9800
C17 H17B 0.9800
C17 H17C 0.9800
C18 H18A 0.9800
C18 H18B 0.9800
C18 H18C 0.9800
C19 H19A 0.9800
C19 H19B 0.9800
C19 H19C 0.9800
C20 H20A 0.9800
C20 H20B 0.9800
C20 H20C 0.9800
C21 O3 1.4572(14)
C21 C22 1.5037(19)
C21 H21A 0.9900
C21 H21B 0.9900
C22 H22A 0.9800
C22 H22B 0.9800
C22 H22C 0.9800

loop_
_geom_torsion_atom_site_label_1
_geom_torsion_atom_site_label_2
_geom_torsion_atom_site_label_3
_geom_torsion_atom_site_label_4
_geom_torsion
O2 C2 C3 C4 179.68(11)
O1 C2 C3 C4 2.23(14)
O2 C2 C3 C1 0.69(18)
O1 C2 C3 C1 -176.76(9)
O4 C1 C3 C4 -14.93(16)
O3 C1 C3 C4 164.81(10)
O4 C1 C3 C2 164.09(11)
O3 C1 C3 C2 -16.18(15)
C2 C3 C4 C10 0.94(16)
C1 C3 C4 C10 179.99(9)
C10 C5 C6 C7 -0.78(16)
C10 C5 C6 C13 176.74(9)
C5 C6 C7 N1 -175.31(9)
C13 C6 C7 N1 7.12(14)
C5 C6 C7 C8 5.79(15)
C13 C6 C7 C8 -171.77(9)
N1 C7 C8 C9 173.92(9)
C6 C7 C8 C9 -7.20(14)
N1 C7 C8 C16 -6.44(15)
C6 C7 C8 C16 172.45(9)
C7 C8 C9 O1 -175.59(8)
C16 C8 C9 O1 4.77(14)
C7 C8 C9 C10 3.91(15)
C16 C8 C9 C10 -175.74(9)
O1 C9 C10 C4 -0.85(15)
C8 C9 C10 C4 179.67(10)
O1 C9 C10 C5 -179.68(9)
C8 C9 C10 C5 0.84(16)
C3 C4 C10 C9 -1.69(16)
C3 C4 C10 C5 177.07(10)
C6 C5 C10 C9 -2.49(16)
C6 C5 C10 C4 178.75(10)
C5 C6 C13 C18 25.27(14)
C7 C6 C13 C18 -157.24(10)
C5 C6 C13 C14 143.92(10)
C7 C6 C13 C14 -38.59(12)
C5 C6 C13 C17 -96.12(12)
C7 C6 C13 C17 81.37(12)
N1 C11 C14 C13 -45.25(12)
C6 C13 C14 C11 56.57(11)
C18 C13 C14 C11 178.13(9)
C17 C13 C14 C11 -62.52(11)
N1 C12 C15 C16 -58.42(12)
C9 C8 C16 C15 162.19(9)
C7 C8 C16 C15 -17.43(12)
C9 C8 C16 C19 -77.18(12)
C7 C8 C16 C19 103.19(11)
C9 C8 C16 C20 44.93(13)
C7 C8 C16 C20 -134.70(10)
C12 C15 C16 C8 48.84(11)
C12 C15 C16 C19 -72.06(11)
C12 C15 C16 C20 170.14(8)
C8 C7 N1 C12 -2.10(15)
C6 C7 N1 C12 178.99(9)
C8 C7 N1 C11 -173.36(9)
C6 C7 N1 C11 7.73(15)
C15 C12 N1 C7 34.20(14)
C15 C12 N1 C11 -153.69(9)
C14 C11 N1 C7 12.15(15)
C14 C11 N1 C12 -159.68(9)
C8 C9 O1 C2 -176.11(9)
C10 C9 O1 C2 4.37(15)
O2 C2 O1 C9 177.19(9)
C3 C2 O1 C9 -5.00(14)
O4 C1 O3 C21 -0.07(17)
C3 C1 O3 C21 -179.80(9)
C22 C21 O3 C1 81.58(14)
